data_7002922
loop_
_publ_author_name
'Uhl, Werner'
'Claesener, Michael'
'Hepp, Alexander'
'Jasper, Beate'
'Vinogradov, Andrej'
'van W\"ullen, Leo'
'K\"oster, Thomas K.-J.'

_publ_section_title
;
 The influence of halogen substituents on the course of hydrogallation
 and hydroalumination reactions
;
_journal_issue 47
_journal_name_full 'Dalton Transactions'
_journal_page_first 10550
_journal_page_last 10562
_journal_paper_doi 10.1039/b913568e
_journal_year 2009
_chemical_formula_sum 'C22 H26 Br4 Cl4 Ga2 Si2'
_chemical_formula_weight 947.49
_chemical_name_systematic
;
?
;
_space_group_IT_number 14
_symmetry_cell_setting monoclinic
_symmetry_space_group_name_Hall '-P 2ybc'
_symmetry_space_group_name_H-M 'P 1 21/c 1'
_atom_sites_solution_hydrogens geom
_atom_sites_solution_primary direct
_atom_sites_solution_secondary difmap
_audit_creation_method SHELXL-97
_cell_angle_alpha 90.00
_cell_angle_beta 110.536(2)
_cell_angle_gamma 90.00
_cell_formula_units_Z 2
_cell_length_a 10.8770(13)
_cell_length_b 11.5567(14)
_cell_length_c 14.4469(17)
_cell_measurement_reflns_used 4315
_cell_measurement_temperature 153(2)
_cell_measurement_theta_max 27.328
_cell_measurement_theta_min 2.318
_cell_volume 1700.6(4)
_computing_cell_refinement 'Bruker SAINT'
_computing_data_collection 'Bruker SMART'
_computing_data_reduction 'Bruker SHELXTL'
_computing_molecular_graphics 'Bruker SHELXTL'
_computing_publication_material 'Bruker SHELXTL'
_computing_structure_refinement 'SHELXL-97 (Sheldrick, 1997)'
_computing_structure_solution 'SHELXS-97 (Sheldrick, 1990)'
_diffrn_ambient_temperature 153(2)
_diffrn_measured_fraction_theta_full 0.944
_diffrn_measured_fraction_theta_max 0.944
_diffrn_measurement_device_type 'CCD area detector'
_diffrn_measurement_method 'omega scans'
_diffrn_radiation_monochromator graphite
_diffrn_radiation_source 'rotating anode'
_diffrn_radiation_type MoK\a
_diffrn_radiation_wavelength 0.71073
_diffrn_reflns_av_R_equivalents 0.0480
_diffrn_reflns_av_sigmaI/netI 0.0559
_diffrn_reflns_limit_h_max 15
_diffrn_reflns_limit_h_min -15
_diffrn_reflns_limit_k_max 16
_diffrn_reflns_limit_k_min -16
_diffrn_reflns_limit_l_max 20
_diffrn_reflns_limit_l_min -21
_diffrn_reflns_number 19500
_diffrn_reflns_theta_full 31.32
_diffrn_reflns_theta_max 31.32
_diffrn_reflns_theta_min 2.00
_exptl_absorpt_coefficient_mu 6.680
_exptl_absorpt_correction_T_max 0.8247
_exptl_absorpt_correction_T_min 0.5547
_exptl_absorpt_correction_type empirical
_exptl_absorpt_process_details SADABS
_exptl_crystal_colour colourless
_exptl_crystal_density_diffrn 1.850
_exptl_crystal_density_method 'not measured'
_exptl_crystal_description rod
_exptl_crystal_F_000 912
_exptl_crystal_size_max 0.10
_exptl_crystal_size_mid 0.03
_exptl_crystal_size_min 0.03
_refine_diff_density_max 0.666
_refine_diff_density_min -0.510
_refine_diff_density_rms 0.104
_refine_ls_extinction_method none
_refine_ls_goodness_of_fit_ref 0.965
_refine_ls_hydrogen_treatment constr
_refine_ls_matrix_type full
_refine_ls_number_parameters 157
_refine_ls_number_reflns 5252
_refine_ls_number_restraints 0
_refine_ls_restrained_S_all 0.965
_refine_ls_R_factor_all 0.0730
_refine_ls_R_factor_gt 0.0364
_refine_ls_shift/su_max 0.001
_refine_ls_shift/su_mean 0.000
_refine_ls_structure_factor_coef Fsqd
_refine_ls_weighting_details 'calc w=1/[\s^2^(Fo^2^)+(0.0360P)^2^+0.0000P] where P=(Fo^2^+2Fc^2^)/3'
_refine_ls_weighting_scheme calc
_refine_ls_wR_factor_gt 0.0714
_refine_ls_wR_factor_ref 0.0812
_reflns_number_gt 3485
_reflns_number_total 5252
_reflns_threshold_expression >2sigma(I)
_cod_data_source_file b913568e.txt
_cod_data_source_block sad4
_cod_original_sg_symbol_H-M P21/c
_cod_database_code 7002922

loop_
_symmetry_equiv_pos_as_xyz
'x, y, z'
'-x, y+1/2, -z+1/2'
'-x, -y, -z'
'x, -y-1/2, z-1/2'

loop_
_atom_site_label
_atom_site_type_symbol
_atom_site_fract_x
_atom_site_fract_y
_atom_site_fract_z
_atom_site_U_iso_or_equiv
_atom_site_adp_type
_atom_site_occupancy
_atom_site_symmetry_multiplicity
_atom_site_calc_flag
_atom_site_refinement_flags
_atom_site_disorder_assembly
_atom_site_disorder_group
Ga1 Ga 0.63692(3) 0.46070(3) 0.09090(2) 0.02933(9) Uani 1 1 d . . .
Cl1 Cl 0.71426(11) 0.60621(7) 0.18441(6) 0.0506(2) Uani 1 1 d . . .
Cl2 Cl 0.41550(8) 0.45505(6) 0.06759(5) 0.03201(17) Uani 1 1 d . . .
Si1 Si 0.89578(9) 0.29493(8) 0.14563(7) 0.0396(2) Uani 1 1 d . . .
C111 C 0.9472(4) 0.2978(4) 0.2821(3) 0.0617(12) Uani 1 1 d . . .
H11A H 1.0408 0.2899 0.3105 0.074 Uiso 1 1 calc R . .
H11B H 0.9061 0.2351 0.3038 0.074 Uiso 1 1 calc R . .
H11C H 0.9212 0.3699 0.3026 0.074 Uiso 1 1 calc R . .
C112 C 0.9606(4) 0.4249(4) 0.1018(4) 0.0758(15) Uani 1 1 d . . .
H11D H 0.9356 0.4933 0.1285 0.091 Uiso 1 1 calc R . .
H11E H 0.9250 0.4280 0.0309 0.091 Uiso 1 1 calc R . .
H11F H 1.0546 0.4205 0.1234 0.091 Uiso 1 1 calc R . .
C113 C 0.9587(4) 0.1642(4) 0.1030(3) 0.0623(12) Uani 1 1 d . . .
H11G H 0.9248 0.1614 0.0321 0.075 Uiso 1 1 calc R . .
H11H H 0.9310 0.0964 0.1288 0.075 Uiso 1 1 calc R . .
H11I H 1.0528 0.1668 0.1259 0.075 Uiso 1 1 calc R . .
C1 C 0.7117(3) 0.3087(2) 0.0925(2) 0.0275(6) Uani 1 1 d . . .
C2 C 0.6230(3) 0.2277(2) 0.0486(2) 0.0270(6) Uani 1 1 d . . .
H2 H 0.5326 0.2512 0.0235 0.032 Uiso 1 1 calc R . .
C3 C 0.6515(3) 0.1042(2) 0.0351(2) 0.0243(6) Uani 1 1 d . . .
C4 C 0.6746(3) 0.0219(3) 0.1099(2) 0.0279(6) Uani 1 1 d . . .
C5 C 0.7017(3) -0.0923(2) 0.0979(2) 0.0301(7) Uani 1 1 d . . .
H5 H 0.7165 -0.1463 0.1511 0.036 Uiso 1 1 calc R . .
C6 C 0.7073(3) -0.1280(3) 0.0084(2) 0.0349(7) Uani 1 1 d . . .
H6 H 0.7292 -0.2068 0.0000 0.042 Uiso 1 1 calc R . .
C7 C 0.6814(3) -0.0509(3) -0.0693(2) 0.0336(7) Uani 1 1 d . . .
H7 H 0.6829 -0.0761 -0.1322 0.040 Uiso 1 1 calc R . .
C8 C 0.6534(3) 0.0626(2) -0.0550(2) 0.0276(6) Uani 1 1 d . . .
Br1 Br 0.61892(4) 0.16814(3) -0.16185(2) 0.04111(10) Uani 1 1 d . . .
Br2 Br 0.66798(4) 0.06645(3) 0.23440(2) 0.03812(10) Uani 1 1 d . . .

loop_
_atom_site_aniso_label
_atom_site_aniso_U_11
_atom_site_aniso_U_22
_atom_site_aniso_U_33
_atom_site_aniso_U_23
_atom_site_aniso_U_13
_atom_site_aniso_U_12
Ga1 0.0419(2) 0.01689(16) 0.02631(17) 0.00084(13) 0.00837(15) -0.00123(14)
Cl1 0.0868(7) 0.0263(4) 0.0327(4) -0.0049(3) 0.0133(4) -0.0183(4)
Cl2 0.0458(5) 0.0276(4) 0.0278(3) 0.0049(3) 0.0194(3) 0.0060(3)
Si1 0.0291(5) 0.0368(5) 0.0492(6) 0.0048(4) 0.0091(4) -0.0059(4)
C111 0.038(2) 0.086(3) 0.049(2) -0.003(2) -0.0006(18) -0.007(2)
C112 0.051(3) 0.069(3) 0.107(4) 0.020(3) 0.028(3) -0.020(2)
C113 0.033(2) 0.066(3) 0.085(3) -0.002(2) 0.016(2) 0.0064(19)
C1 0.0326(17) 0.0203(14) 0.0275(14) 0.0038(11) 0.0079(13) 0.0013(12)
C2 0.0287(16) 0.0212(14) 0.0325(15) 0.0028(12) 0.0125(13) 0.0023(12)
C3 0.0234(15) 0.0197(14) 0.0298(14) -0.0001(11) 0.0094(12) -0.0017(11)
C4 0.0303(16) 0.0270(15) 0.0281(15) -0.0011(12) 0.0124(13) 0.0016(13)
C5 0.0302(17) 0.0208(15) 0.0395(17) 0.0089(12) 0.0127(14) 0.0026(12)
C6 0.0397(19) 0.0209(15) 0.0467(19) 0.0008(13) 0.0183(16) 0.0071(14)
C7 0.0385(18) 0.0296(17) 0.0373(17) -0.0036(13) 0.0191(15) 0.0047(14)
C8 0.0327(17) 0.0227(14) 0.0284(14) 0.0046(12) 0.0120(13) 0.0037(12)
Br1 0.0614(2) 0.03228(18) 0.03215(17) 0.00690(13) 0.01951(16) 0.00068(16)
Br2 0.0558(2) 0.03150(18) 0.02955(16) 0.00243(13) 0.01807(15) 0.00087(15)

loop_
_atom_type_symbol
_atom_type_description
_atom_type_scat_dispersion_real
_atom_type_scat_dispersion_imag
_atom_type_scat_source
C C 0.0033 0.0016 'International Tables Vol C Tables 4.2.6.8 and 6.1.1.4'
H H 0.0000 0.0000 'International Tables Vol C Tables 4.2.6.8 and 6.1.1.4'
Si Si 0.0817 0.0704 'International Tables Vol C Tables 4.2.6.8 and 6.1.1.4'
Cl Cl 0.1484 0.1585 'International Tables Vol C Tables 4.2.6.8 and 6.1.1.4'
Ga Ga 0.2307 1.6083 'International Tables Vol C Tables 4.2.6.8 and 6.1.1.4'
Br Br -0.2901 2.4595 'International Tables Vol C Tables 4.2.6.8 and 6.1.1.4'

loop_
_geom_angle_atom_site_label_1
_geom_angle_atom_site_label_2
_geom_angle_atom_site_label_3
_geom_angle
_geom_angle_site_symmetry_1
_geom_angle_site_symmetry_3
_geom_angle_publ_flag
C1 Ga1 Cl1 129.59(9) . . ?
C1 Ga1 Cl2 112.87(9) . . ?
Cl1 Ga1 Cl2 105.86(4) . . ?
C1 Ga1 Cl2 110.06(9) . 3_665 ?
Cl1 Ga1 Cl2 101.29(3) . 3_665 ?
Cl2 Ga1 Cl2 89.17(3) . 3_665 ?
Ga1 Cl2 Ga1 90.83(3) . 3_665 ?
C111 Si1 C113 111.1(2) . . ?
C111 Si1 C112 109.8(2) . . ?
C113 Si1 C112 108.5(2) . . ?
C111 Si1 C1 108.27(16) . . ?
C113 Si1 C1 113.42(16) . . ?
C112 Si1 C1 105.57(17) . . ?
Si1 C111 H11A 109.5 . . ?
Si1 C111 H11B 109.5 . . ?
H11A C111 H11B 109.5 . . ?
Si1 C111 H11C 109.5 . . ?
H11A C111 H11C 109.5 . . ?
H11B C111 H11C 109.5 . . ?
Si1 C112 H11D 109.5 . . ?
Si1 C112 H11E 109.5 . . ?
H11D C112 H11E 109.5 . . ?
Si1 C112 H11F 109.5 . . ?
H11D C112 H11F 109.5 . . ?
H11E C112 H11F 109.5 . . ?
Si1 C113 H11G 109.5 . . ?
Si1 C113 H11H 109.5 . . ?
H11G C113 H11H 109.5 . . ?
Si1 C113 H11I 109.5 . . ?
H11G C113 H11I 109.5 . . ?
H11H C113 H11I 109.5 . . ?
C2 C1 Si1 128.6(2) . . ?
C2 C1 Ga1 113.6(2) . . ?
Si1 C1 Ga1 117.68(15) . . ?
C1 C2 C3 125.9(3) . . ?
C1 C2 H2 117.1 . . ?
C3 C2 H2 117.1 . . ?
C4 C3 C8 115.5(3) . . ?
C4 C3 C2 122.8(3) . . ?
C8 C3 C2 121.7(3) . . ?
C5 C4 C3 123.0(3) . . ?
C5 C4 Br2 117.5(2) . . ?
C3 C4 Br2 119.6(2) . . ?
C4 C5 C6 119.2(3) . . ?
C4 C5 H5 120.4 . . ?
C6 C5 H5 120.4 . . ?
C5 C6 C7 120.3(3) . . ?
C5 C6 H6 119.8 . . ?
C7 C6 H6 119.8 . . ?
C8 C7 C6 119.0(3) . . ?
C8 C7 H7 120.5 . . ?
C6 C7 H7 120.5 . . ?
C7 C8 C3 122.9(3) . . ?
C7 C8 Br1 118.8(2) . . ?
C3 C8 Br1 118.3(2) . . ?

loop_
_geom_bond_atom_site_label_1
_geom_bond_atom_site_label_2
_geom_bond_distance
_geom_bond_site_symmetry_2
_geom_bond_publ_flag
Ga1 C1 1.933(3) . ?
Ga1 Cl1 2.1363(9) . ?
Ga1 Cl2 2.3128(9) . ?
Ga1 Cl2 2.3664(8) 3_665 ?
Cl2 Ga1 2.3664(8) 3_665 ?
Si1 C111 1.851(4) . ?
Si1 C113 1.851(4) . ?
Si1 C112 1.862(4) . ?
Si1 C1 1.883(3) . ?
C111 H11A 0.9599 . ?
C111 H11B 0.9599 . ?
C111 H11C 0.9599 . ?
C112 H11D 0.9599 . ?
C112 H11E 0.9599 . ?
C112 H11F 0.9599 . ?
C113 H11G 0.9599 . ?
C113 H11H 0.9599 . ?
C113 H11I 0.9599 . ?
C1 C2 1.334(4) . ?
C2 C3 1.488(4) . ?
C2 H2 0.9600 . ?
C3 C4 1.394(4) . ?
C3 C8 1.395(4) . ?
C4 C5 1.376(4) . ?
C4 Br2 1.896(3) . ?
C5 C6 1.379(4) . ?
C5 H5 0.9600 . ?
C6 C7 1.382(4) . ?
C6 H6 0.9600 . ?
C7 C8 1.379(4) . ?
C7 H7 0.9600 . ?
C8 Br1 1.898(3) . ?

loop_
_geom_torsion_atom_site_label_1
_geom_torsion_atom_site_label_2
_geom_torsion_atom_site_label_3
_geom_torsion_atom_site_label_4
_geom_torsion
_geom_torsion_site_symmetry_1
_geom_torsion_site_symmetry_2
_geom_torsion_site_symmetry_3
_geom_torsion_site_symmetry_4
_geom_torsion_publ_flag
C1 Ga1 Cl2 Ga1 -111.48(9) . . . 3_665 ?
Cl1 Ga1 Cl2 Ga1 101.51(3) . . . 3_665 ?
Cl2 Ga1 Cl2 Ga1 0.0 3_665 . . 3_665 ?
C111 Si1 C1 C2 -107.3(3) . . . . ?
C113 Si1 C1 C2 16.5(3) . . . . ?
C112 Si1 C1 C2 135.2(3) . . . . ?
C111 Si1 C1 Ga1 77.6(2) . . . . ?
C113 Si1 C1 Ga1 -158.61(19) . . . . ?
C112 Si1 C1 Ga1 -40.0(2) . . . . ?
Cl1 Ga1 C1 C2 158.30(17) . . . . ?
Cl2 Ga1 C1 C2 21.1(2) . . . . ?
Cl2 Ga1 C1 C2 -76.8(2) 3_665 . . . ?
Cl1 Ga1 C1 Si1 -25.9(2) . . . . ?
Cl2 Ga1 C1 Si1 -163.05(11) . . . . ?
Cl2 Ga1 C1 Si1 99.05(14) 3_665 . . . ?
Si1 C1 C2 C3 2.3(5) . . . . ?
Ga1 C1 C2 C3 177.6(2) . . . . ?
C1 C2 C3 C4 80.7(4) . . . . ?
C1 C2 C3 C8 -101.0(4) . . . . ?
C8 C3 C4 C5 1.9(4) . . . . ?
C2 C3 C4 C5 -179.6(3) . . . . ?
C8 C3 C4 Br2 -177.7(2) . . . . ?
C2 C3 C4 Br2 0.8(4) . . . . ?
C3 C4 C5 C6 0.4(5) . . . . ?
Br2 C4 C5 C6 180.0(2) . . . . ?
C4 C5 C6 C7 -2.2(5) . . . . ?
C5 C6 C7 C8 1.7(5) . . . . ?
C6 C7 C8 C3 0.8(5) . . . . ?
C6 C7 C8 Br1 179.7(2) . . . . ?
C4 C3 C8 C7 -2.5(4) . . . . ?
C2 C3 C8 C7 179.0(3) . . . . ?
C4 C3 C8 Br1 178.6(2) . . . . ?
C2 C3 C8 Br1 0.1(4) . . . . ?
